data_7111035
loop_
_publ_author_name
'Smith, Graham'
'Wermuth, Urs D.'
'White, Jonathan M.'

_publ_section_title
;
 Molecular recognition involving Kemp&#x2019;s triacid: selectivity
 towards the 8-substituted quinoline system as seen in the cocrystalline
 adducts with 8-aminoquinoline and 8-hydroxyquinoline
;
_journal_issue 23
_journal_name_full 'Chemical Communications'
_journal_page_first 2349
_journal_paper_doi 10.1039/b004945j
_journal_year 2000
_chemical_formula_moiety '(C12 H18 O6)2 (C9 H8 N2)'
_chemical_formula_sum 'C33 H44 N2 O12'
_chemical_formula_weight 660.70
_chemical_name_common
;
Kemp's triacid: 8-aminoquinoline (2:1)     
;
_chemical_name_systematic
;
bis(cis-cis-1,3,5-trimethylcyclohexane-1,3,5-tricarboxylic acid)
(8-aminoquinoline)
;
_space_group_IT_number 2
_symmetry_space_group_name_Hall '-P 1'
_symmetry_space_group_name_H-M 'P -1'
_atom_sites_solution_hydrogens geom
_atom_sites_solution_primary direct
_atom_sites_solution_secondary difmap
_audit_creation_method SHELXL-97
_cell_angle_alpha 76.161(6)
_cell_angle_beta 74.331(8)
_cell_angle_gamma 70.170(10)
_cell_formula_units_Z 2
_cell_length_a 8.3968(9)
_cell_length_b 8.7615(8)
_cell_length_c 12.3337(9)
_cell_measurement_temperature 293(2)
_cell_volume 810.87(14)
_computing_structure_refinement 'SHELXL-97 (Sheldrick, 1997)'
_computing_structure_solution 'SHELXS-97 (Sheldrick, 1990)'
_diffrn_ambient_temperature 293(2)
_diffrn_measured_fraction_theta_full 0.998
_diffrn_measured_fraction_theta_max 0.998
_diffrn_measurement_device_type 'Nonius CAD 4 '
_diffrn_radiation_monochromator graphite
_diffrn_radiation_source 'fine-focus sealed tube'
_diffrn_radiation_type MoK\a
_diffrn_radiation_wavelength 0.71069
_diffrn_reflns_av_R_equivalents 0.0143
_diffrn_reflns_av_sigmaI/netI 0.0236
_diffrn_reflns_limit_h_max 0
_diffrn_reflns_limit_h_min -9
_diffrn_reflns_limit_k_max 9
_diffrn_reflns_limit_k_min -10
_diffrn_reflns_limit_l_max 14
_diffrn_reflns_limit_l_min -14
_diffrn_reflns_number 3063
_diffrn_reflns_theta_full 24.99
_diffrn_reflns_theta_max 24.99
_diffrn_reflns_theta_min 2.50
_diffrn_standards_decay_% 0.0
_diffrn_standards_interval_count 200
_diffrn_standards_number 3
_exptl_absorpt_coefficient_mu 0.103
_exptl_crystal_colour 'pale brown '
_exptl_crystal_density_diffrn 1.353
_exptl_crystal_density_method 'not measured'
_exptl_crystal_description prismatic
_exptl_crystal_F_000 352
_exptl_crystal_size_max 0.40
_exptl_crystal_size_mid 0.25
_exptl_crystal_size_min 0.12
_refine_diff_density_max 0.227
_refine_diff_density_min -0.157
_refine_diff_density_rms 0.031
_refine_ls_extinction_coef 0.015(4)
_refine_ls_extinction_expression Fc^*^=kFc[1+0.001xFc^2^\l^3^/sin(2\q)]^-1/4^
_refine_ls_extinction_method SHELXL
_refine_ls_goodness_of_fit_ref 1.007
_refine_ls_hydrogen_treatment mixed
_refine_ls_matrix_type full
_refine_ls_number_parameters 310
_refine_ls_number_reflns 2851
_refine_ls_number_restraints 0
_refine_ls_restrained_S_all 1.007
_refine_ls_R_factor_all 0.0557
_refine_ls_R_factor_gt 0.0412
_refine_ls_shift/su_max 0.000
_refine_ls_shift/su_mean 0.000
_refine_ls_structure_factor_coef Fsqd
_refine_ls_weighting_details 'calc w=1/[\s^2^(Fo^2^)+(0.0585P)^2^+0.2342P] where P=(Fo^2^+2Fc^2^)/3'
_refine_ls_weighting_scheme calc
_refine_ls_wR_factor_gt 0.1056
_refine_ls_wR_factor_ref 0.1162
_reflns_number_gt 2254
_reflns_number_total 2851
_reflns_threshold_expression >2sigma(I)
_cod_data_source_file b004945jsup1.cif
_cod_data_source_block Compound_1
_cod_original_cell_volume 810.87(13)
_cod_original_sg_symbol_H-M P-1
_cod_database_code 7111035

loop_
_symmetry_equiv_pos_as_xyz
'x, y, z'
'-x, -y, -z'

loop_
_atom_site_label
_atom_site_type_symbol
_atom_site_fract_x
_atom_site_fract_y
_atom_site_fract_z
_atom_site_U_iso_or_equiv
_atom_site_adp_type
_atom_site_occupancy
_atom_site_symmetry_multiplicity
_atom_site_calc_flag
_atom_site_refinement_flags
O1 O -0.0569(2) -0.01256(19) 0.65559(12) 0.0608(4) Uani 1 1 d .
O2 O 0.0208(2) 0.17341(18) 0.51268(11) 0.0609(4) Uani 1 1 d .
O3 O 0.31947(18) 0.30402(18) 0.44415(11) 0.0582(4) Uani 1 1 d .
O4 O 0.51991(19) 0.17297(19) 0.54695(12) 0.0628(4) Uani 1 1 d .
O5 O 0.50282(19) -0.14710(18) 0.73338(12) 0.0583(4) Uani 1 1 d .
O6 O 0.29603(18) -0.0508(2) 0.63555(12) 0.0645(4) Uani 1 1 d .
C1 C -0.0201(2) 0.2198(2) 0.70440(15) 0.0442(4) Uani 1 1 d .
C2 C 0.0571(2) 0.3640(2) 0.65325(17) 0.0458(5) Uani 1 1 d .
C3 C 0.2516(2) 0.3331(2) 0.64248(14) 0.0415(4) Uani 1 1 d .
C4 C 0.3074(3) 0.2306(2) 0.75256(15) 0.0432(4) Uani 1 1 d .
C5 C 0.2539(2) 0.0711(2) 0.79771(14) 0.0402(4) Uani 1 1 d .
C6 C 0.0576(2) 0.1129(2) 0.80773(15) 0.0441(4) Uani 1 1 d .
C7 C -0.0106(2) 0.1222(2) 0.61486(16) 0.0457(4) Uani 1 1 d .
C8 C 0.3647(2) 0.2636(2) 0.53626(15) 0.0414(4) Uani 1 1 d .
C9 C 0.3549(2) -0.0508(2) 0.71691(14) 0.0396(4) Uani 1 1 d .
C10 C -0.2173(3) 0.2930(4) 0.7488(2) 0.0643(6) Uani 1 1 d .
C11 C 0.2851(3) 0.5019(3) 0.6237(2) 0.0566(5) Uani 1 1 d .
C12 C 0.2960(3) -0.0006(3) 0.91648(16) 0.0528(5) Uani 1 1 d .
N1 N 0.1298(4) 0.6251(3) 0.8968(2) 0.0768(7) Uani 0.50 1 d P
C13 C 0.1298(4) 0.6251(3) 0.8968(2) 0.0768(7) Uani 0.50 1 d P
C14 C 0.2843(4) 0.5524(4) 0.9226(3) 0.0810(8) Uani 1 1 d .
C15 C 0.3084(4) 0.4193(4) 1.0115(3) 0.0815(8) Uani 1 1 d .
C16 C -0.0074(3) 0.5666(3) 0.9553(2) 0.0698(7) Uani 1 1 d .
C17 C -0.1756(4) 0.6404(3) 0.9270(2) 0.0743(7) Uani 1 1 d .
N2 N -0.1798(8) 0.7522(6) 0.8507(4) 0.0653(12) Uani 0.50 1 d P
H1 H -0.049(4) -0.069(4) 0.591(3) 0.114(10) Uiso 1 1 d .
H2A H 0.000(3) 0.445(3) 0.7038(17) 0.055(6) Uiso 1 1 d .
H2B H 0.025(3) 0.413(2) 0.5814(18) 0.055(6) Uiso 1 1 d .
H4A H 0.432(3) 0.206(2) 0.7462(16) 0.050(5) Uiso 1 1 d .
H4B H 0.252(2) 0.299(2) 0.8133(17) 0.051(5) Uiso 1 1 d .
H4 H 0.593(4) 0.124(4) 0.470(3) 0.130(11) Uiso 1 1 d .
H5 H 0.564(4) -0.205(4) 0.670(3) 0.125(11) Uiso 1 1 d .
H6A H 0.024(2) 0.011(3) 0.8310(17) 0.054(5) Uiso 1 1 d .
H6B H 0.007(3) 0.177(2) 0.8727(18) 0.054(5) Uiso 1 1 d .
H10A H -0.232(3) 0.363(3) 0.809(2) 0.076(7) Uiso 1 1 d .
H10B H -0.272(3) 0.205(3) 0.786(2) 0.082(8) Uiso 1 1 d .
H10C H -0.276(4) 0.367(4) 0.689(2) 0.092(9) Uiso 1 1 d .
H11A H 0.249(3) 0.572(3) 0.556(2) 0.080(7) Uiso 1 1 d .
H11B H 0.408(3) 0.487(3) 0.6163(18) 0.066(7) Uiso 1 1 d .
H11C H 0.217(3) 0.560(3) 0.690(2) 0.077(7) Uiso 1 1 d .
H12A H 0.420(3) -0.018(3) 0.9144(19) 0.069(7) Uiso 1 1 d .
H12B H 0.230(3) 0.076(3) 0.9703(18) 0.061(6) Uiso 1 1 d .
H12C H 0.270(3) -0.103(3) 0.9485(19) 0.067(7) Uiso 1 1 d .
H13 H 0.086(7) 0.737(7) 0.823(4) 0.084(15) Uiso 0.50 1 d P
H14 H 0.393(4) 0.593(4) 0.875(3) 0.116(10) Uiso 1 1 d .
H15 H 0.420(4) 0.375(4) 1.025(2) 0.101(10) Uiso 1 1 d .
H16 H -0.106(5) 0.771(4) 0.821(3) 0.020(11) Uiso 0.50 1 d P
H17 H -0.251(6) 0.773(6) 0.838(4) 0.037(15) Uiso 0.50 1 d P

loop_
_atom_site_aniso_label
_atom_site_aniso_U_11
_atom_site_aniso_U_22
_atom_site_aniso_U_33
_atom_site_aniso_U_23
_atom_site_aniso_U_13
_atom_site_aniso_U_12
O1 0.0748(10) 0.0716(10) 0.0491(8) -0.0085(7) -0.0098(7) -0.0411(8)
O2 0.0842(11) 0.0638(9) 0.0419(8) -0.0033(6) -0.0177(7) -0.0310(8)
O3 0.0601(9) 0.0697(9) 0.0382(7) -0.0078(6) -0.0070(6) -0.0137(7)
O4 0.0546(9) 0.0690(10) 0.0481(8) -0.0143(7) -0.0018(7) -0.0007(7)
O5 0.0542(9) 0.0643(9) 0.0427(8) -0.0128(7) -0.0158(6) 0.0070(7)
O6 0.0474(8) 0.0893(11) 0.0585(9) -0.0405(8) -0.0152(7) 0.0006(7)
C1 0.0373(10) 0.0509(11) 0.0418(10) -0.0084(8) -0.0055(7) -0.0112(8)
C2 0.0457(11) 0.0426(10) 0.0439(10) -0.0075(8) -0.0098(8) -0.0056(8)
C3 0.0450(10) 0.0380(9) 0.0393(9) -0.0072(7) -0.0041(7) -0.0125(8)
C4 0.0444(11) 0.0478(11) 0.0405(10) -0.0135(8) -0.0069(8) -0.0146(8)
C5 0.0441(10) 0.0430(10) 0.0317(9) -0.0067(7) -0.0074(7) -0.0104(8)
C6 0.0474(11) 0.0500(11) 0.0337(9) -0.0082(8) -0.0009(8) -0.0176(9)
C7 0.0393(10) 0.0548(11) 0.0448(11) -0.0059(8) -0.0104(8) -0.0165(9)
C8 0.0450(11) 0.0375(9) 0.0405(10) -0.0038(7) -0.0061(8) -0.0145(8)
C9 0.0443(10) 0.0395(9) 0.0324(9) -0.0021(7) -0.0071(7) -0.0121(8)
C10 0.0405(12) 0.0810(17) 0.0656(15) -0.0176(13) -0.0054(10) -0.0108(11)
C11 0.0671(15) 0.0446(11) 0.0573(13) -0.0106(10) -0.0046(11) -0.0204(10)
C12 0.0665(15) 0.0544(12) 0.0351(10) -0.0082(9) -0.0129(9) -0.0120(11)
N1 0.0932(18) 0.0689(14) 0.0802(16) -0.0320(12) -0.0101(13) -0.0316(13)
C13 0.0932(18) 0.0689(14) 0.0802(16) -0.0320(12) -0.0101(13) -0.0316(13)
C14 0.0785(19) 0.0779(18) 0.103(2) -0.0354(16) -0.0231(16) -0.0260(15)
C15 0.0727(18) 0.0838(19) 0.106(2) -0.0420(17) -0.0214(16) -0.0250(16)
C16 0.0794(16) 0.0663(14) 0.0791(16) -0.0415(11) -0.0041(13) -0.0303(14)
C17 0.099(2) 0.0622(15) 0.0734(17) -0.0274(13) -0.0172(14) -0.0271(14)
N2 0.059(3) 0.076(3) 0.063(3) 0.004(2) -0.024(3) -0.025(3)

loop_
_atom_type_symbol
_atom_type_description
_atom_type_scat_dispersion_real
_atom_type_scat_dispersion_imag
_atom_type_scat_source
C C 0.0033 0.0016 'International Tables Vol C Tables 4.2.6.8 and 6.1.1.4'
H H 0.0000 0.0000 'International Tables Vol C Tables 4.2.6.8 and 6.1.1.4'
N N 0.0061 0.0033 'International Tables Vol C Tables 4.2.6.8 and 6.1.1.4'
O O 0.0106 0.0060 'International Tables Vol C Tables 4.2.6.8 and 6.1.1.4'

loop_
_geom_angle_atom_site_label_1
_geom_angle_atom_site_label_2
_geom_angle_atom_site_label_3
_geom_angle
_geom_angle_site_symmetry_1
_geom_angle_site_symmetry_3
C7 O1 H1 110.2(17) . .
C8 O4 H4 111.5(18) . .
C9 O5 H5 111(2) . .
C7 C1 C2 112.54(15) . .
C7 C1 C6 113.80(15) . .
C2 C1 C6 110.99(15) . .
C7 C1 C10 103.81(16) . .
C2 C1 C10 107.81(17) . .
C6 C1 C10 107.33(16) . .
C3 C2 C1 118.85(15) . .
C3 C2 H2A 105.0(12) . .
C1 C2 H2A 106.4(12) . .
C3 C2 H2B 110.4(12) . .
C1 C2 H2B 108.4(13) . .
H2A C2 H2B 107.0(17) . .
C8 C3 C4 112.96(15) . .
C8 C3 C2 114.27(15) . .
C4 C3 C2 110.19(15) . .
C8 C3 C11 102.24(15) . .
C4 C3 C11 108.57(16) . .
C2 C3 C11 108.08(16) . .
C3 C4 C5 116.26(14) . .
C3 C4 H4A 111.4(11) . .
C5 C4 H4A 109.6(12) . .
C3 C4 H4B 107.4(11) . .
C5 C4 H4B 105.7(11) . .
H4A C4 H4B 105.7(16) . .
C9 C5 C12 109.67(15) . .
C9 C5 C6 111.57(15) . .
C12 C5 C6 108.97(15) . .
C9 C5 C4 108.89(14) . .
C12 C5 C4 108.83(16) . .
C6 C5 C4 108.87(15) . .
C5 C6 C1 118.01(15) . .
C5 C6 H6A 109.1(11) . .
C1 C6 H6A 110.5(12) . .
C5 C6 H6B 103.3(11) . .
C1 C6 H6B 107.2(11) . .
H6A C6 H6B 108.1(16) . .
O2 C7 O1 122.16(18) . .
O2 C7 C1 122.53(17) . .
O1 C7 C1 114.92(16) . .
O3 C8 O4 122.33(17) . .
O3 C8 C3 122.48(16) . .
O4 C8 C3 114.76(16) . .
O6 C9 O5 122.06(16) . .
O6 C9 C5 119.54(16) . .
O5 C9 C5 118.35(15) . .
C1 C10 H10A 107.3(14) . .
C1 C10 H10B 110.9(15) . .
H10A C10 H10B 108(2) . .
C1 C10 H10C 112.5(16) . .
H10A C10 H10C 107(2) . .
H10B C10 H10C 111(2) . .
C3 C11 H11A 111.5(15) . .
C3 C11 H11B 110.4(14) . .
H11A C11 H11B 109(2) . .
C3 C11 H11C 109.8(14) . .
H11A C11 H11C 107(2) . .
H11B C11 H11C 109.5(19) . .
C5 C12 H12A 110.9(13) . .
C5 C12 H12B 110.8(12) . .
H12A C12 H12B 105.6(18) . .
C5 C12 H12C 113.2(14) . .
H12A C12 H12C 108.8(19) . .
H12B C12 H12C 107.2(18) . .
C14 N1 C16 120.0(3) . .
C14 N1 H13 130(2) . .
C16 N1 H13 110(2) . .
C14 C13 C16 120.0(3) . .
C14 C13 H13 130(2) . .
C16 C13 H13 110(2) . .
C13 C14 N1 0.0(2) . .
C13 C14 C15 120.6(3) . .
N1 C14 C15 120.6(3) . .
C13 C14 H14 120.7(18) . .
N1 C14 H14 120.7(18) . .
C15 C14 H14 118.7(17) . .
C17 C15 C14 121.2(3) 2_567 .
C17 C15 H15 123.1(19) 2_567 .
C14 C15 H15 115.6(19) . .
C13 C16 N1 0.0(3) . .
C13 C16 C16 122.5(3) . 2_567
N1 C16 C16 122.5(3) . 2_567
C13 C16 C17 121.2(3) . .
N1 C16 C17 121.2(3) . .
C16 C16 C17 116.4(3) 2_567 .
N2 C17 C15 127.6(4) . 2_567
N2 C17 C16 113.2(4) . .
C15 C17 C16 119.3(3) 2_567 .
N2 C17 H17 23.2(16) . .
C15 C17 H17 104.6(18) 2_567 .
C16 C17 H17 136.1(18) . .
C17 N2 H16 120(3) . .
C17 N2 H17 108(4) . .
H16 N2 H17 130(6) . .

loop_
_geom_bond_atom_site_label_1
_geom_bond_atom_site_label_2
_geom_bond_distance
_geom_bond_site_symmetry_2
O1 C7 1.312(2) .
O1 H1 1.01(3) .
O2 C7 1.220(2) .
O3 C8 1.229(2) .
O4 C8 1.299(2) .
O4 H4 1.08(4) .
O5 C9 1.281(2) .
O5 H5 0.96(4) .
O6 C9 1.232(2) .
C1 C7 1.522(3) .
C1 C2 1.539(3) .
C1 C6 1.546(3) .
C1 C10 1.552(3) .
C2 C3 1.535(3) .
C2 H2A 0.97(2) .
C2 H2B 0.95(2) .
C3 C8 1.519(2) .
C3 C4 1.531(2) .
C3 C11 1.551(3) .
C4 C5 1.544(2) .
C4 H4A 0.97(2) .
C4 H4B 0.99(2) .
C5 C9 1.514(2) .
C5 C12 1.534(2) .
C5 C6 1.539(3) .
C6 H6A 0.98(2) .
C6 H6B 1.01(2) .
C10 H10A 1.02(3) .
C10 H10B 0.99(3) .
C10 H10C 0.98(3) .
C11 H11A 0.97(3) .
C11 H11B 0.98(2) .
C11 H11C 1.00(3) .
C12 H12A 1.00(2) .
C12 H12B 0.98(2) .
C12 H12C 0.96(2) .
N1 C14 1.325(4) .
N1 C16 1.373(3) .
N1 H13 1.19(5) .
C13 C14 1.325(4) .
C13 C16 1.373(3) .
C13 H13 1.19(5) .
C14 C15 1.397(4) .
C14 H14 1.07(3) .
C15 C17 1.357(4) 2_567
C15 H15 0.93(3) .
C16 C16 1.397(5) 2_567
C16 C17 1.440(4) .
C17 N2 1.183(5) .
C17 C15 1.357(4) 2_567
C17 H17 1.49(4) .
N2 H16 0.68(3) .
N2 H17 0.62(4) .

loop_
_geom_torsion_atom_site_label_1
_geom_torsion_atom_site_label_2
_geom_torsion_atom_site_label_3
_geom_torsion_atom_site_label_4
_geom_torsion
_geom_torsion_site_symmetry_1
_geom_torsion_site_symmetry_4
C7 C1 C2 C3 -87.9(2) . .
C6 C1 C2 C3 40.9(2) . .
C10 C1 C2 C3 158.20(18) . .
C1 C2 C3 C8 83.5(2) . .
C1 C2 C3 C4 -44.9(2) . .
C1 C2 C3 C11 -163.43(17) . .
C8 C3 C4 C5 -78.1(2) . .
C2 C3 C4 C5 51.1(2) . .
C11 C3 C4 C5 169.25(16) . .
C3 C4 C5 C9 69.0(2) . .
C3 C4 C5 C12 -171.50(16) . .
C3 C4 C5 C6 -52.8(2) . .
C9 C5 C6 C1 -71.4(2) . .
C12 C5 C6 C1 167.34(16) . .
C4 C5 C6 C1 48.8(2) . .
C7 C1 C6 C5 85.0(2) . .
C2 C1 C6 C5 -43.2(2) . .
C10 C1 C6 C5 -160.73(18) . .
C2 C1 C7 O2 -14.3(3) . .
C6 C1 C7 O2 -141.69(19) . .
C10 C1 C7 O2 102.0(2) . .
C2 C1 C7 O1 172.77(16) . .
C6 C1 C7 O1 45.4(2) . .
C10 C1 C7 O1 -70.9(2) . .
C4 C3 C8 O3 162.88(17) . .
C2 C3 C8 O3 35.9(2) . .
C11 C3 C8 O3 -80.6(2) . .
C4 C3 C8 O4 -24.5(2) . .
C2 C3 C8 O4 -151.50(16) . .
C11 C3 C8 O4 92.00(19) . .
C12 C5 C9 O6 151.86(19) . .
C6 C5 C9 O6 31.0(2) . .
C4 C5 C9 O6 -89.2(2) . .
C12 C5 C9 O5 -30.7(2) . .
C6 C5 C9 O5 -151.53(16) . .
C4 C5 C9 O5 88.29(18) . .
C16 C13 C14 N1 0(100) . .
C16 C13 C14 C15 -2.0(4) . .
C16 N1 C14 C13 0(100) . .
C16 N1 C14 C15 -2.0(4) . .
C13 C14 C15 C17 0.8(4) . 2_567
N1 C14 C15 C17 0.8(4) . 2_567
C14 C13 C16 N1 0(100) . .
C14 C13 C16 C16 1.6(4) . 2_567
C14 C13 C16 C17 -178.3(2) . .
C14 N1 C16 C13 0(100) . .
C14 N1 C16 C16 1.6(4) . 2_567
C14 N1 C16 C17 -178.3(2) . .
C13 C16 C17 N2 0.0(4) . .
N1 C16 C17 N2 0.0(4) . .
C16 C16 C17 N2 -179.9(3) 2_567 .
C13 C16 C17 C15 -178.8(2) . 2_567
N1 C16 C17 C15 -178.8(2) . 2_567
C16 C16 C17 C15 1.3(4) 2_567 2_567
